data_4515314
loop_
_publ_author_name
'Zhang, Yong-Zheng'
'He, Tao'
'Kong, Xiang-Jing'
'Lv, Xiu-Liang'
'Wu, Xue-Qian'
'Li, Jian-Rong'

_publ_section_title
;
 Tuning Water Sorption in Highly Stable Zr(IV)-Metal-Organic Frameworks
 through Local Functionalization of Metal Clusters.
;
_journal_issue 33
_journal_name_full 'ACS applied materials &amp; interfaces'
_journal_page_first 27868
_journal_page_last 27874
_journal_paper_doi 10.1021/acsami.8b09333
_journal_volume 10
_journal_year 2018
_chemical_formula_moiety '0.13(C720 H408 O280 Zr48)'
_chemical_formula_sum 'C90 H51 O35 Zr6'
_chemical_formula_weight 2239.62
_space_group_crystal_system cubic
_space_group_IT_number 212
_space_group_name_Hall 'P 4acd 2ab 3'
_space_group_name_H-M_alt 'P 43 3 2'
_atom_sites_solution_hydrogens mixed
_audit_creation_date 2017-12-07
_audit_creation_method
;
Olex2 1.2-alpha
(compiled 2017.08.10 svn.r3458 for OlexSys, GUI svn.r5381)
;
_cell_angle_alpha 90
_cell_angle_beta 90
_cell_angle_gamma 90
_cell_formula_units_Z 8
_cell_length_a 32.7630(3)
_cell_length_b 32.7630(3)
_cell_length_c 32.7630(3)
_cell_measurement_reflns_used 3980
_cell_measurement_temperature 173.00(10)
_cell_measurement_theta_max 71.0800
_cell_measurement_theta_min 3.7860
_cell_volume 35168.3(6)
_computing_cell_refinement 'CrysAlisPro 1.171.39.32a (Rigaku OD, 2017)'
_computing_data_collection 'CrysAlisPro 1.171.39.32a (Rigaku OD, 2017)'
_computing_data_reduction 'CrysAlisPro 1.171.39.32a (Rigaku OD, 2017)'
_computing_molecular_graphics 'Olex2 (Dolomanov et al., 2009)'
_computing_publication_material 'Olex2 (Dolomanov et al., 2009)'
_computing_structure_refinement 'ShelXL (Sheldrick, 2015)'
_diffrn_ambient_environment N~2~
_diffrn_ambient_temperature 173.00(10)
_diffrn_detector 'CCD plate'
_diffrn_detector_area_resol_mean 10.3376
_diffrn_detector_type AtlasS2
_diffrn_measured_fraction_theta_full 0.986
_diffrn_measured_fraction_theta_max 0.998
_diffrn_measurement_details
;
List of Runs (angles in degrees, time in seconds):

  # Type    Start    End  Width  t~exp~   \w     \q     \k     \f   Frames
--------------------------------------------------------------------------
  1  \w   -113.00 -53.00   1.00   40.00    --  -42.06-155.00 -80.00   60
  2  \w     83.00 153.00   1.00  100.00    --  107.13 -15.00   0.00   70
;
_diffrn_measurement_device 'four-circle diffractometer'
_diffrn_measurement_device_type 'SuperNova, Dual, Cu at home/near, AtlasS2'
_diffrn_measurement_method '\w scans'
_diffrn_orient_matrix_type 'CrysAlisPro convention (1999,Acta A55,543-557)'
_diffrn_orient_matrix_UB_11 0.0056371000
_diffrn_orient_matrix_UB_12 0.0130924000
_diffrn_orient_matrix_UB_13 -0.0447975000
_diffrn_orient_matrix_UB_21 -0.0222352000
_diffrn_orient_matrix_UB_22 0.0404294000
_diffrn_orient_matrix_UB_23 0.0090279000
_diffrn_orient_matrix_UB_31 0.0410715000
_diffrn_orient_matrix_UB_32 0.0201052000
_diffrn_orient_matrix_UB_33 0.0110309000
_diffrn_radiation_monochromator mirror
_diffrn_radiation_probe x-ray
_diffrn_radiation_type CuK\a
_diffrn_radiation_wavelength 1.54184
_diffrn_reflns_av_R_equivalents 0.0923
_diffrn_reflns_av_unetI/netI 0.1367
_diffrn_reflns_Laue_measured_fraction_full 0.986
_diffrn_reflns_Laue_measured_fraction_max 0.998
_diffrn_reflns_limit_h_max 19
_diffrn_reflns_limit_h_min -23
_diffrn_reflns_limit_k_max 37
_diffrn_reflns_limit_k_min -14
_diffrn_reflns_limit_l_max 39
_diffrn_reflns_limit_l_min -27
_diffrn_reflns_number 26321
_diffrn_reflns_point_group_measured_fraction_full 0.987
_diffrn_reflns_point_group_measured_fraction_max 0.999
_diffrn_reflns_theta_full 67.684
_diffrn_reflns_theta_max 67.027
_diffrn_reflns_theta_min 3.304
_diffrn_source 'micro-focus sealed X-ray tube'
_diffrn_source_type 'SuperNova (Cu) X-ray Source'
_exptl_absorpt_coefficient_mu 3.198
_exptl_absorpt_correction_T_max 1.00000
_exptl_absorpt_correction_T_min 0.76565
_exptl_absorpt_correction_type multi-scan
_exptl_absorpt_process_details
;
CrysAlisPro 1.171.39.32a (Rigaku Oxford Diffraction, 2017)
Empirical absorption correction using spherical harmonics,
 implemented in SCALE3 ABSPACK scaling algorithm.
;
_exptl_crystal_colour 'light colourless'
_exptl_crystal_density_diffrn 0.846
_exptl_crystal_description block
_exptl_crystal_F_000 8888
_exptl_crystal_size_max 0.035
_exptl_crystal_size_mid 0.035
_exptl_crystal_size_min 0.035
_refine_diff_density_max 0.679
_refine_diff_density_min -0.897
_refine_diff_density_rms 0.078
_refine_ls_abs_structure_details
;
 Flack x determined using 2125 quotients [(I+)-(I-)]/[(I+)+(I-)]
 (Parsons, Flack and Wagner, Acta Cryst. B69 (2013) 249-259).
;
_refine_ls_abs_structure_Flack 0.156(14)
_refine_ls_extinction_method none
_refine_ls_goodness_of_fit_ref 0.884
_refine_ls_hydrogen_treatment constr
_refine_ls_matrix_type full
_refine_ls_number_parameters 389
_refine_ls_number_reflns 10490
_refine_ls_number_restraints 12
_refine_ls_restrained_S_all 0.884
_refine_ls_R_factor_all 0.0975
_refine_ls_R_factor_gt 0.0639
_refine_ls_shift/su_max 0.001
_refine_ls_shift/su_mean 0.000
_refine_ls_structure_factor_coef Fsqd
_refine_ls_weighting_details 'w=1/[\s^2^(Fo^2^)+(0.0940P)^2^] where P=(Fo^2^+2Fc^2^)/3'
_refine_ls_weighting_scheme calc
_refine_ls_wR_factor_gt 0.1536
_refine_ls_wR_factor_ref 0.1830
_reflns_Friedel_coverage 0.763
_reflns_Friedel_fraction_full 0.988
_reflns_Friedel_fraction_max 1.000
_reflns_number_gt 6934
_reflns_number_total 10490
_reflns_threshold_expression 'I > 2\s(I)'
_cod_data_source_file am8b09333_si_007.cif
_cod_data_source_block BUT-46W
_cod_original_cell_volume 35168.3(10)
_cod_database_code 4515314
_shelxl_version_number 2014-1
_chemical_oxdiff_formula 'C H O Zr'
_shelx_space_group_comment
;
The symmetry employed for this shelxl refinement is uniquely defined
by the following loop, which should always be used as a source of
symmetry information in preference to the above space-group names.
They are only intended as comments.
;
_reflns_odcompleteness_completeness 99.73
_reflns_odcompleteness_iscentric 1
_reflns_odcompleteness_theta 66.97
_olex2_refinement_description
;
1. Fixed Uiso
 At 1.2 times of:
  All C(H) groups
 At 1.5 times of:
  All O(H,H) groups
2. Uiso/Uaniso restraints and constraints
Uanis(C1) \\sim Ueq: with sigma of 0.01 and sigma for terminal atoms of 0.005
Uanis(O2) \\sim Ueq: with sigma of 0.02 and sigma for terminal atoms of 0.01
Uanis(C29) = Uanis(C28)
3.a Rotating group:
 O8(H8A,H8B)
3.b Aromatic/amide H refined with riding coordinates:
 C24(H24), C21(H21), C27(H27), C26(H26), C15(H15), C23(H23), C18(H18),
 C16(H16), C12(H12), C9(H9), C19(H19), C4(H4), C3(H3), C7(H7), C6(H6)
;
_olex2_submission_special_instructions 'No special instructions were received'
_oxdiff_exptl_absorpt_empirical_details
;
Empirical correction (ABSPACK) includes:
- Absorption correction using spherical harmonics
- Frame scaling
- Detector area scaling
;
_oxdiff_exptl_absorpt_empirical_full_max 1.224
_oxdiff_exptl_absorpt_empirical_full_min 0.854

loop_
_space_group_symop_operation_xyz
'x, y, z'
'-x+1/2, -y, z+1/2'
'-x, y+1/2, -z+1/2'
'x+1/2, -y+1/2, -z'
'z, x, y'
'z+1/2, -x+1/2, -y'
'-z+1/2, -x, y+1/2'
'-z, x+1/2, -y+1/2'
'y, z, x'
'-y, z+1/2, -x+1/2'
'y+1/2, -z+1/2, -x'
'-y+1/2, -z, x+1/2'
'y+1/4, x+3/4, -z+3/4'
'-y+1/4, -x+1/4, -z+1/4'
'y+3/4, -x+3/4, z+1/4'
'-y+3/4, x+1/4, z+3/4'
'x+1/4, z+3/4, -y+3/4'
'-x+3/4, z+1/4, y+3/4'
'-x+1/4, -z+1/4, -y+1/4'
'x+3/4, -z+3/4, y+1/4'
'z+1/4, y+3/4, -x+3/4'
'z+3/4, -y+3/4, x+1/4'
'-z+3/4, y+1/4, x+3/4'
'-z+1/4, -y+1/4, -x+1/4'

loop_
_atom_site_label
_atom_site_type_symbol
_atom_site_fract_x
_atom_site_fract_y
_atom_site_fract_z
_atom_site_U_iso_or_equiv
_atom_site_adp_type
_atom_site_occupancy
_atom_site_site_symmetry_order
_atom_site_calc_flag
_atom_site_refinement_flags_posn
_atom_site_refinement_flags_adp
_atom_site_refinement_flags_occupancy
Zr1 Zr 0.32139(3) 0.79355(3) 0.76481(3) 0.0351(2) Uani 1 1 d . . .
Zr2 Zr 0.22352(3) 0.78039(3) 0.80490(3) 0.0353(2) Uani 1 1 d . . .
O7 O 0.26188(19) 0.8283(2) 0.77062(19) 0.0295(15) Uani 1 1 d . . .
O6 O 0.2818(2) 0.75661(19) 0.79345(17) 0.0280(15) Uani 1 1 d . . .
O9 O 0.21525(18) 0.71525(18) 0.78475(18) 0.021(2) Uani 1 3 d S T P
O12 O 0.5711(2) 0.58093(18) 0.9303(2) 0.0329(16) Uani 1 1 d . . .
O5 O 0.2933(2) 0.7933(2) 0.7067(2) 0.046(3) Uani 1 3 d S T P
O13 O 0.5065(2) 0.6017(2) 0.9341(2) 0.0451(19) Uani 1 1 d . . .
O10 O 0.7268(3) 0.7579(3) 1.1398(2) 0.056(2) Uani 1 1 d . . .
O11 O 0.7613(2) 0.8125(2) 1.1585(2) 0.0453(19) Uani 1 1 d . . .
O8 O 0.1873(3) 0.8373(2) 0.8172(3) 0.053(2) Uani 1 1 d . . .
H8A H 0.1660 0.8380 0.8017 0.079 Uiso 1 1 d GR . .
H8B H 0.2012 0.8586 0.8098 0.079 Uiso 1 1 d GR . .
O1 O 0.3761(3) 0.7733(3) 0.7939(3) 0.065(3) Uani 1 1 d . . .
O4 O 0.3420(3) 0.8590(2) 0.7593(3) 0.060(2) Uani 1 1 d . . .
C25 C 0.7371(3) 0.8075(3) 1.0918(3) 0.038(3) Uani 1 1 d . . .
C24 C 0.7416(5) 0.8482(5) 1.0855(5) 0.073(4) Uani 1 1 d . . .
H24 H 0.7525 0.8648 1.1058 0.087 Uiso 1 1 calc R . .
O3 O 0.3752(3) 0.8020(3) 0.7186(4) 0.086(3) Uani 1 1 d . . .
C17 C 0.5524(3) 0.6497(3) 0.9194(4) 0.040(3) Uani 1 1 d . . .
C29 C 0.5432(4) 0.6086(3) 0.9295(3) 0.0386(18) Uani 1 1 d . . .
C21 C 0.6750(4) 0.8401(4) 0.9592(4) 0.051(3) Uani 1 1 d . . .
H21 H 0.6636 0.8172 0.9715 0.062 Uiso 1 1 calc R . .
C27 C 0.7204(4) 0.7978(4) 1.0203(4) 0.061(4) Uani 1 1 d . . .
H27 H 0.7140 0.7804 0.9989 0.073 Uiso 1 1 calc R . .
C00M C 0.7219(4) 0.8389(4) 1.0140(4) 0.052(3) Uani 1 1 d . . .
C22 C 0.7057(4) 0.8582(4) 0.9749(4) 0.067(4) Uani 1 1 d . . .
C28 C 0.7412(4) 0.7911(3) 1.1317(3) 0.0386(18) Uani 1 1 d . . .
C2 C 0.4442(5) 0.7626(5) 0.8070(6) 0.084(5) Uani 1 1 d . . .
O2 O 0.4072(3) 0.7196(4) 0.7544(4) 0.094(4) Uani 1 1 d . U .
C26 C 0.7283(3) 0.7819(3) 1.0592(3) 0.033(2) Uani 1 1 d . . .
H26 H 0.7278 0.7538 1.0632 0.039 Uiso 1 1 calc R . .
C15 C 0.5312(4) 0.7184(4) 0.9129(4) 0.056(3) Uani 1 1 d . . .
H15 H 0.5113 0.7381 0.9172 0.068 Uiso 1 1 calc R . .
C23 C 0.7292(4) 0.8654(4) 1.0468(4) 0.058(3) Uani 1 1 d . . .
H23 H 0.7261 0.8935 1.0437 0.070 Uiso 1 1 calc R . .
C18 C 0.5945(4) 0.6599(4) 0.9103(4) 0.057(3) Uani 1 1 d . . .
H18 H 0.6152 0.6405 0.9112 0.069 Uiso 1 1 calc R . .
C16 C 0.5229(4) 0.6807(4) 0.9208(4) 0.055(3) Uani 1 1 d . . .
H16 H 0.4963 0.6738 0.9277 0.065 Uiso 1 1 calc R . .
C12 C 0.6131(4) 0.7909(4) 0.9106(4) 0.056(3) Uani 1 1 d . . .
H12 H 0.6278 0.7764 0.9301 0.068 Uiso 1 1 calc R . .
C5 C 0.5165(5) 0.7855(4) 0.8435(4) 0.061(4) Uani 1 1 d . . .
C9 C 0.5674(5) 0.8390(5) 0.8459(5) 0.078(5) Uani 1 1 d . . .
H9 H 0.5532 0.8520 0.8250 0.094 Uiso 1 1 calc R . .
C8 C 0.5560(4) 0.8011(4) 0.8614(5) 0.061(4) Uani 1 1 d . . .
C20 C 0.6578(5) 0.8572(4) 0.9199(4) 0.061(4) Uani 1 1 d . . .
C14 C 0.5704(4) 0.7306(4) 0.8977(4) 0.053(3) Uani 1 1 d . . .
C11 C 0.6223(5) 0.8369(5) 0.8985(6) 0.093(6) Uani 1 1 d . . .
C19 C 0.6024(5) 0.7008(4) 0.9003(5) 0.071(4) Uani 1 1 d . . .
H19 H 0.6291 0.7088 0.8951 0.085 Uiso 1 1 calc R . .
C4 C 0.4813(4) 0.8054(4) 0.8494(4) 0.057(3) Uani 1 1 d . . .
H4 H 0.4825 0.8272 0.8676 0.068 Uiso 1 1 calc R . .
C13 C 0.5787(5) 0.7738(5) 0.8874(5) 0.077(5) Uani 1 1 d . . .
C3 C 0.4430(5) 0.7979(5) 0.8320(4) 0.066(4) Uani 1 1 d . . .
H3 H 0.4199 0.8139 0.8363 0.079 Uiso 1 1 calc R . .
C7 C 0.4788(4) 0.7374(4) 0.8027(4) 0.059(4) Uani 1 1 d . . .
H7 H 0.4771 0.7126 0.7889 0.071 Uiso 1 1 calc R . .
C6 C 0.5176(4) 0.7512(4) 0.8207(4) 0.064(4) Uani 1 1 d . . .
H6 H 0.5417 0.7369 0.8165 0.077 Uiso 1 1 calc R . .
C10 C 0.6015(5) 0.8556(4) 0.8642(5) 0.067(4) Uani 1 1 d . . .
C1 C 0.4045(7) 0.7491(7) 0.7887(7) 0.114(7) Uani 1 1 d . U .

loop_
_atom_site_aniso_label
_atom_site_aniso_U_11
_atom_site_aniso_U_22
_atom_site_aniso_U_33
_atom_site_aniso_U_23
_atom_site_aniso_U_13
_atom_site_aniso_U_12
Zr1 0.0333(5) 0.0353(5) 0.0367(5) -0.0029(4) -0.0026(4) 0.0004(4)
Zr2 0.0346(5) 0.0383(5) 0.0331(5) -0.0026(4) 0.0010(4) 0.0029(4)
O7 0.026(3) 0.037(4) 0.025(3) -0.003(3) -0.001(3) 0.012(3)
O6 0.039(4) 0.029(3) 0.017(3) 0.003(3) 0.001(3) 0.005(3)
O9 0.021(2) 0.021(2) 0.021(2) -0.007(3) -0.007(3) 0.007(3)
O12 0.039(4) 0.019(3) 0.040(4) 0.009(3) -0.001(3) 0.000(3)
O5 0.046(3) 0.046(3) 0.046(3) -0.006(4) -0.006(4) 0.006(4)
O13 0.036(4) 0.052(5) 0.047(5) 0.009(4) 0.003(4) -0.007(4)
O10 0.061(5) 0.068(6) 0.039(4) 0.017(4) -0.004(4) -0.018(5)
O11 0.058(5) 0.042(4) 0.036(4) 0.006(4) -0.012(4) 0.003(4)
O8 0.053(5) 0.043(4) 0.062(5) -0.011(4) 0.001(4) 0.019(4)
O1 0.050(5) 0.066(6) 0.080(7) 0.000(5) -0.022(5) 0.012(5)
O4 0.062(6) 0.040(5) 0.077(6) 0.003(5) -0.002(5) -0.007(4)
C25 0.033(6) 0.039(6) 0.041(6) 0.003(5) -0.001(5) 0.004(5)
C24 0.077(11) 0.076(11) 0.065(9) 0.012(9) -0.006(9) 0.007(9)
O3 0.066(6) 0.096(8) 0.098(8) 0.006(7) 0.027(6) -0.012(6)
C17 0.034(6) 0.038(6) 0.048(7) -0.007(5) -0.006(5) -0.005(5)
C29 0.048(5) 0.037(4) 0.030(4) 0.014(4) 0.004(4) 0.004(4)
C21 0.057(8) 0.048(7) 0.049(7) 0.009(6) -0.006(7) -0.002(6)
C27 0.065(9) 0.059(8) 0.059(8) 0.010(7) -0.010(7) -0.002(7)
C00M 0.053(8) 0.049(7) 0.053(8) 0.003(6) -0.007(7) 0.001(6)
C22 0.068(9) 0.073(10) 0.061(9) 0.000(8) -0.028(8) -0.018(8)
C28 0.048(5) 0.037(4) 0.030(4) 0.014(4) 0.004(4) 0.004(4)
C2 0.053(9) 0.086(12) 0.113(14) 0.005(11) -0.012(9) -0.003(9)
O2 0.083(7) 0.092(7) 0.108(8) -0.016(7) -0.006(6) 0.003(6)
C26 0.033(6) 0.036(6) 0.029(5) 0.000(5) -0.004(5) 0.001(5)
C15 0.061(8) 0.046(7) 0.062(8) 0.006(7) -0.007(7) -0.010(7)
C23 0.062(9) 0.056(8) 0.057(8) -0.001(7) 0.004(7) -0.009(7)
C18 0.061(9) 0.042(7) 0.069(9) 0.002(7) -0.005(7) -0.001(7)
C16 0.056(8) 0.050(7) 0.057(8) 0.004(7) 0.004(7) -0.007(7)
C12 0.050(8) 0.060(8) 0.060(8) 0.010(7) -0.007(7) -0.004(7)
C5 0.073(10) 0.048(8) 0.063(9) -0.006(7) -0.012(8) 0.001(8)
C9 0.081(11) 0.070(10) 0.083(11) 0.003(9) -0.032(10) -0.010(9)
C8 0.050(8) 0.051(8) 0.084(10) 0.004(8) -0.019(8) -0.015(7)
C20 0.074(10) 0.056(8) 0.052(8) 0.008(7) -0.016(7) -0.003(7)
C14 0.055(8) 0.046(7) 0.058(8) 0.010(7) -0.001(7) 0.000(7)
C11 0.076(11) 0.077(11) 0.128(16) 0.028(11) -0.018(12) -0.015(10)
C19 0.065(9) 0.062(9) 0.086(11) 0.005(9) 0.003(9) -0.005(8)
C4 0.055(8) 0.051(8) 0.065(9) -0.011(7) -0.002(7) 0.001(7)
C13 0.085(12) 0.063(10) 0.082(11) -0.004(9) 0.005(10) -0.005(9)
C3 0.068(9) 0.067(9) 0.062(9) -0.011(8) -0.007(8) -0.002(8)
C7 0.053(8) 0.064(8) 0.060(8) 0.009(7) -0.006(7) -0.012(7)
C6 0.055(8) 0.076(10) 0.061(8) 0.006(8) -0.008(7) 0.008(8)
C10 0.071(10) 0.057(8) 0.074(10) 0.008(8) -0.005(8) -0.009(8)
C1 0.111(11) 0.116(12) 0.115(12) -0.004(10) -0.008(10) 0.011(10)

loop_
_atom_type_symbol
_atom_type_description
_atom_type_scat_dispersion_real
_atom_type_scat_dispersion_imag
_atom_type_scat_source
C C 0.0181 0.0091 'International Tables Vol C Tables 4.2.6.8 and 6.1.1.4'
H H 0.0000 0.0000 'International Tables Vol C Tables 4.2.6.8 and 6.1.1.4'
O O 0.0492 0.0322 'International Tables Vol C Tables 4.2.6.8 and 6.1.1.4'
Zr Zr -0.1862 2.2449 'International Tables Vol C Tables 4.2.6.8 and 6.1.1.4'

loop_
_geom_angle_atom_site_label_1
_geom_angle_atom_site_label_2
_geom_angle_atom_site_label_3
_geom_angle
_geom_angle_site_symmetry_1
_geom_angle_site_symmetry_3
Zr1 Zr1 Zr1 60.0 11_466 8_656
Zr2 Zr1 Zr1 89.44(2) 11_466 8_656
Zr2 Zr1 Zr1 60.07(2) . 8_656
Zr2 Zr1 Zr1 59.42(2) 11_466 11_466
Zr2 Zr1 Zr1 89.82(2) . 11_466
Zr2 Zr1 Zr2 59.66(3) . 11_466
O7 Zr1 Zr1 96.73(16) . 11_466
O7 Zr1 Zr1 96.30(15) 11_466 8_656
O7 Zr1 Zr1 38.95(15) 11_466 11_466
O7 Zr1 Zr1 39.41(16) . 8_656
O7 Zr1 Zr2 96.98(17) 11_466 .
O7 Zr1 Zr2 97.09(18) . 11_466
O7 Zr1 Zr2 40.22(17) 11_466 11_466
O7 Zr1 Zr2 40.57(17) . .
O7 Zr1 O7 125.4(3) . 11_466
O7 Zr1 O12 74.5(2) . 20_465
O7 Zr1 O12 133.9(2) 11_466 20_465
O7 Zr1 O3 130.0(3) . .
O7 Zr1 O3 77.7(3) 11_466 .
O6 Zr1 Zr1 83.13(17) . 11_466
O6 Zr1 Zr1 83.78(18) . 8_656
O6 Zr1 Zr2 32.43(18) . .
O6 Zr1 Zr2 31.66(18) . 11_466
O6 Zr1 O7 73.0(3) . .
O6 Zr1 O7 71.9(3) . 11_466
O6 Zr1 O12 77.6(2) . 20_465
O6 Zr1 O5 97.9(4) . .
O6 Zr1 O1 98.4(3) . .
O6 Zr1 O4 143.6(3) . .
O6 Zr1 O3 149.4(3) . .
O12 Zr1 Zr1 113.91(18) 20_465 8_656
O12 Zr1 Zr1 160.40(17) 20_465 11_466
O12 Zr1 Zr2 103.59(17) 20_465 11_466
O12 Zr1 Zr2 72.05(17) 20_465 .
O12 Zr1 O3 124.1(3) 20_465 .
O5 Zr1 Zr1 33.42(15) . 8_656
O5 Zr1 Zr1 33.42(15) . 11_466
O5 Zr1 Zr2 85.9(3) . 11_466
O5 Zr1 Zr2 86.5(3) . .
O5 Zr1 O7 72.7(2) . .
O5 Zr1 O7 72.3(2) . 11_466
O5 Zr1 O12 146.81(19) . 20_465
O5 Zr1 O1 139.9(3) . .
O5 Zr1 O4 93.5(4) . .
O5 Zr1 O3 75.2(4) . .
O1 Zr1 Zr1 113.9(3) . 11_466
O1 Zr1 Zr1 173.3(3) . 8_656
O1 Zr1 Zr2 124.4(3) . .
O1 Zr1 Zr2 89.3(3) . 11_466
O1 Zr1 O7 147.3(3) . .
O1 Zr1 O7 78.5(3) . 11_466
O1 Zr1 O12 72.7(3) . 20_465
O1 Zr1 O4 94.6(3) . .
O1 Zr1 O3 72.1(4) . .
O4 Zr1 Zr1 121.9(2) . 11_466
O4 Zr1 Zr1 87.2(2) . 8_656
O4 Zr1 Zr2 115.0(2) . .
O4 Zr1 Zr2 174.7(2) . 11_466
O4 Zr1 O7 77.7(3) . .
O4 Zr1 O7 144.4(3) . 11_466
O4 Zr1 O12 74.1(3) . 20_465
O4 Zr1 O3 67.0(4) . .
O3 Zr1 Zr1 102.8(3) . 8_656
O3 Zr1 Zr1 75.0(3) . 11_466
O3 Zr1 Zr2 117.8(3) . 11_466
O3 Zr1 Zr2 161.7(3) . .
Zr1 Zr2 Zr1 60.51(3) . 8_656
Zr2 Zr2 Zr1 90.17(2) 11_466 8_656
Zr2 Zr2 Zr1 59.84(3) 8_656 8_656
Zr2 Zr2 Zr1 90.56(2) 8_656 .
Zr2 Zr2 Zr1 60.50(3) 11_466 .
Zr2 Zr2 Zr2 60.0 11_466 8_656
O7 Zr2 Zr1 39.78(15) . .
O7 Zr2 Zr1 39.90(16) . 8_656
O7 Zr2 Zr2 97.16(15) . 11_466
O7 Zr2 Zr2 96.85(16) . 8_656
O6 Zr2 Zr1 30.25(17) 8_656 8_656
O6 Zr2 Zr1 83.03(16) . 8_656
O6 Zr2 Zr1 83.04(16) 8_656 .
O6 Zr2 Zr1 30.92(17) . .
O6 Zr2 Zr2 33.60(18) . 11_466
O6 Zr2 Zr2 33.68(18) 8_656 8_656
O6 Zr2 Zr2 84.37(17) 8_656 11_466
O6 Zr2 Zr2 84.32(17) . 8_656
O6 Zr2 O7 70.2(2) 8_656 .
O6 Zr2 O7 70.7(2) . .
O6 Zr2 O6 94.4(3) 8_656 .
O6 Zr2 O9 72.8(2) . .
O6 Zr2 O9 72.9(2) 8_656 .
O6 Zr2 O13 142.0(3) 8_656 20_465
O6 Zr2 O13 82.8(3) . 20_465
O6 Zr2 O10 144.7(3) 8_656 4_467
O6 Zr2 O10 83.8(3) . 4_467
O6 Zr2 O11 82.0(3) 8_656 5_455
O6 Zr2 O11 141.7(3) . 5_455
O6 Zr2 O8 145.2(3) . .
O6 Zr2 O8 90.9(3) 8_656 .
O9 Zr2 Zr1 96.1(2) . 8_656
O9 Zr2 Zr1 96.7(2) . .
O9 Zr2 Zr2 39.25(14) . 8_656
O9 Zr2 Zr2 39.25(14) . 11_466
O9 Zr2 O7 124.7(3) . .
O13 Zr2 Zr1 112.5(2) 20_465 8_656
O13 Zr2 Zr1 75.4(2) 20_465 .
O13 Zr2 Zr2 165.9(2) 20_465 8_656
O13 Zr2 Zr2 110.3(2) 20_465 11_466
O13 Zr2 O7 73.3(3) 20_465 .
O13 Zr2 O9 139.7(2) 20_465 .
O13 Zr2 O11 122.4(3) 20_465 5_455
O13 Zr2 O8 72.3(3) 20_465 .
O10 Zr2 Zr1 164.9(2) 4_467 8_656
O10 Zr2 Zr1 109.5(2) 4_467 .
O10 Zr2 Zr2 74.8(2) 4_467 11_466
O10 Zr2 Zr2 111.6(2) 4_467 8_656
O10 Zr2 O7 139.6(3) 4_467 .
O10 Zr2 O9 73.0(3) 4_467 .
O10 Zr2 O13 72.9(3) 4_467 20_465
O10 Zr2 O11 78.2(3) 4_467 5_455
O10 Zr2 O8 110.5(3) 4_467 .
O11 Zr2 Zr1 162.2(2) 5_455 .
O11 Zr2 Zr1 108.26(19) 5_455 8_656
O11 Zr2 Zr2 71.7(2) 5_455 8_656
O11 Zr2 Zr2 108.4(2) 5_455 11_466
O11 Zr2 O7 140.0(3) 5_455 .
O11 Zr2 O9 69.7(3) 5_455 .
O11 Zr2 O8 73.1(3) 5_455 .
O8 Zr2 Zr1 116.7(2) . .
O8 Zr2 Zr1 84.6(2) . 8_656
O8 Zr2 Zr2 116.5(2) . 8_656
O8 Zr2 Zr2 174.7(2) . 11_466
O8 Zr2 O7 79.0(3) . .
O8 Zr2 O9 140.9(3) . .
Zr1 O7 Zr1 101.6(2) . 8_656
Zr1 O7 Zr2 99.9(3) 8_656 .
Zr1 O7 Zr2 99.6(2) . .
Zr1 O6 Zr2 118.1(3) . 11_466
Zr1 O6 Zr2 116.7(3) . .
Zr2 O6 Zr2 112.7(3) 11_466 .
Zr2 O9 Zr2 101.5(3) 11_466 .
Zr2 O9 Zr2 101.5(3) 8_656 11_466
Zr2 O9 Zr2 101.5(3) 8_656 .
C29 O12 Zr1 131.6(6) . 17_546
Zr1 O5 Zr1 113.2(3) 8_656 .
Zr1 O5 Zr1 113.2(3) 11_466 8_656
Zr1 O5 Zr1 113.1(3) 11_466 .
C29 O13 Zr2 131.9(7) . 17_546
C28 O10 Zr2 135.1(8) . 4_567
C28 O11 Zr2 136.3(7) . 9_556
Zr2 O8 H8A 110.1 . .
Zr2 O8 H8B 110.0 . .
H8A O8 H8B 103.6 . .
C1 O1 Zr1 140.5(13) . .
C24 C25 C28 120.1(12) . .
C24 C25 C26 119.9(11) . .
C26 C25 C28 120.1(10) . .
C25 C24 H24 120.5 . .
C25 C24 C23 119.0(14) . .
C23 C24 H24 120.5 . .
C29 C17 C18 118.0(11) . .
C16 C17 C29 122.1(11) . .
C16 C17 C18 119.8(11) . .
O12 C29 C17 121.3(10) . .
O13 C29 O12 124.2(10) . .
O13 C29 C17 114.2(10) . .
C22 C21 H21 121.1 . .
C22 C21 C20 117.8(13) . .
C20 C21 H21 121.1 . .
C00M C27 H27 120.0 . .
C00M C27 C26 119.9(13) . .
C26 C27 H27 120.0 . .
C27 C00M C22 121.6(13) . .
C27 C00M C23 120.2(13) . .
C23 C00M C22 116.5(12) . .
C21 C22 C00M 114.9(12) . .
C21 C22 C22 122.2(9) . 22_465
C22 C22 C00M 122.8(7) 22_465 .
O10 C28 O11 122.1(10) . .
O10 C28 C25 120.3(11) . .
O11 C28 C25 117.6(10) . .
C3 C2 C1 116.5(16) . .
C7 C2 C3 123.9(15) . .
C7 C2 C1 119.1(17) . .
C25 C26 C27 121.0(11) . .
C25 C26 H26 119.5 . .
C27 C26 H26 119.5 . .
C16 C15 H15 119.2 . .
C16 C15 C14 121.6(14) . .
C14 C15 H15 119.2 . .
C24 C23 H23 120.7 . .
C00M C23 C24 118.5(13) . .
C00M C23 H23 120.7 . .
C17 C18 H18 121.9 . .
C19 C18 C17 116.2(12) . .
C19 C18 H18 121.9 . .
C17 C16 H16 118.6 . .
C15 C16 C17 122.7(13) . .
C15 C16 H16 118.6 . .
C11 C12 H12 123.9 . .
C13 C12 H12 123.9 . .
C13 C12 C11 112.2(13) . .
C4 C5 C8 121.2(12) . .
C4 C5 C6 120.4(14) . .
C6 C5 C8 118.4(14) . .
C8 C9 H9 122.9 . .
C10 C9 H9 122.9 . .
C10 C9 C8 114.1(14) . .
C9 C8 C5 112.9(13) . .
C9 C8 C13 129.2(14) . .
C13 C8 C5 117.5(12) . .
C21 C20 C11 121.4(12) . .
C20 C20 C21 118.6(8) 22_465 .
C20 C20 C11 119.2(8) 22_465 .
C15 C14 C19 116.4(12) . .
C15 C14 C13 120.6(13) . .
C19 C14 C13 122.0(13) . .
C20 C11 C12 116.4(13) . .
C10 C11 C12 120.4(14) . .
C10 C11 C20 122.5(14) . .
C18 C19 C14 122.0(14) . .
C18 C19 H19 119.0 . .
C14 C19 H19 119.0 . .
C5 C4 H4 115.6 . .
C5 C4 C3 128.9(13) . .
C3 C4 H4 115.6 . .
C12 C13 C14 112.8(14) . .
C8 C13 C12 117.6(13) . .
C8 C13 C14 129.3(15) . .
C2 C3 H3 124.6 . .
C4 C3 C2 110.7(14) . .
C4 C3 H3 124.6 . .
C2 C7 H7 120.8 . .
C2 C7 C6 118.3(14) . .
C6 C7 H7 120.8 . .
C5 C6 C7 117.1(14) . .
C5 C6 H6 121.4 . .
C7 C6 H6 121.4 . .
C9 C10 C11 123.4(14) . .
C9 C10 C10 118.0(9) . 22_465
C10 C10 C11 118.3(9) 22_465 .
O1 C1 C2 114.3(18) . .
O1 C1 O2 124.6(18) . .
O2 C1 C2 116.2(18) . .

loop_
_geom_bond_atom_site_label_1
_geom_bond_atom_site_label_2
_geom_bond_distance
_geom_bond_site_symmetry_2
Zr1 Zr1 3.5303(16) 11_466
Zr1 Zr1 3.5304(16) 8_656
Zr1 Zr2 3.4918(13) .
Zr1 Zr2 3.5148(13) 11_466
Zr1 O7 2.266(6) .
Zr1 O7 2.288(6) 11_466
Zr1 O6 2.007(6) .
Zr1 O12 2.330(6) 20_465
Zr1 O5 2.115(4) .
Zr1 O1 2.135(8) .
Zr1 O4 2.256(8) .
Zr1 O3 2.340(10) .
Zr2 Zr1 3.5150(13) 8_656
Zr2 Zr2 3.4852(16) 8_656
Zr2 Zr2 3.4852(16) 11_466
Zr2 O7 2.304(7) .
Zr2 O6 2.095(6) .
Zr2 O6 2.091(6) 8_656
Zr2 O9 2.250(5) .
Zr2 O13 2.207(7) 20_465
Zr2 O10 2.205(8) 4_467
Zr2 O11 2.236(7) 5_455
Zr2 O8 2.247(7) .
O7 Zr1 2.288(6) 8_656
O6 Zr2 2.091(6) 11_466
O9 Zr2 2.250(5) 8_656
O9 Zr2 2.250(5) 11_466
O12 Zr1 2.330(6) 17_546
O12 C29 1.288(12) .
O5 Zr1 2.115(4) 8_656
O5 Zr1 2.115(4) 11_466
O13 Zr2 2.207(7) 17_546
O13 C29 1.232(13) .
O10 Zr2 2.205(8) 4_567
O10 C28 1.216(13) .
O11 Zr2 2.236(7) 9_556
O11 C28 1.302(13) .
O8 H8A 0.8651 .
O8 H8B 0.8661 .
O1 C1 1.23(2) .
C25 C24 1.359(18) .
C25 C28 1.418(14) .
C25 C26 1.388(14) .
C24 H24 0.9300 .
C24 C23 1.448(19) .
C17 C29 1.421(15) .
C17 C18 1.450(17) .
C17 C16 1.402(17) .
C21 H21 0.9300 .
C21 C22 1.276(17) .
C21 C20 1.511(16) .
C27 H27 0.9300 .
C27 C00M 1.362(18) .
C27 C26 1.400(16) .
C00M C22 1.526(18) .
C00M C23 1.401(18) .
C22 C22 1.41(3) 22_465
C2 C3 1.42(2) .
C2 C7 1.41(2) .
C2 C1 1.50(2) .
O2 C1 1.48(2) .
C26 H26 0.9300 .
C15 H15 0.9300 .
C15 C16 1.291(17) .
C15 C14 1.435(18) .
C23 H23 0.9300 .
C18 H18 0.9300 .
C18 C19 1.402(18) .
C16 H16 0.9300 .
C12 H12 0.9300 .
C12 C11 1.59(2) .
C12 C13 1.47(2) .
C5 C8 1.510(19) .
C5 C4 1.339(19) .
C5 C6 1.350(19) .
C9 H9 0.9300 .
C9 C8 1.39(2) .
C9 C10 1.380(19) .
C8 C13 1.44(2) .
C20 C20 1.30(3) 22_465
C20 C11 1.51(2) .
C14 C19 1.434(19) .
C14 C13 1.480(19) .
C11 C10 1.45(2) .
C19 H19 0.9300 .
C4 H4 0.9300 .
C4 C3 1.402(18) .
C3 H3 0.9300 .
C7 H7 0.9300 .
C7 C6 1.472(18) .
C6 H6 0.9300 .
C10 C10 1.40(3) 22_465

loop_
_smtbx_masks_void_nr
_smtbx_masks_void_average_x
_smtbx_masks_void_average_y
_smtbx_masks_void_average_z
_smtbx_masks_void_volume
_smtbx_masks_void_count_electrons
1 -0.671 -0.206 -0.772 22293.9 5168.0
